data_1004006
loop_
_publ_author_name
'Reynolds, Thomas K.'
'Bales, Joshua G.'
'DiSalvo, Francis J.'

_publ_section_title
;
 Synthesis and Properties of a New Metal-Rich Nickel Antimonide
 Telluride or Selenide: Ni~7-\d~SbX~2~ (\d &#x2248; 1.3; X = Se or Te)
;
_journal_coden_ASTM CMATEX
_journal_issue 11
_journal_name_full 'Chemistry of Materials'
_journal_page_first 4746
_journal_page_last 4751
_journal_paper_doi 10.1021/cm020585r
_journal_volume 14
_journal_year 2002
_chemical_formula_sum 'Ni5.66 Sb Te2'
_chemical_formula_weight 709.25
_chemical_name_common 'Nickel Antimonide Telluride'
_space_group_IT_number 139
_symmetry_cell_setting tetragonal
_symmetry_space_group_name_Hall '-I 4 2'
_symmetry_space_group_name_H-M 'I 4/m m m'
_atom_sites_solution_hydrogens geom
_atom_sites_solution_primary direct
_atom_sites_solution_secondary difmap
_audit_creation_method SHELXL-97
_cell_angle_alpha 90.00
_cell_angle_beta 90.00
_cell_angle_gamma 90.00
_cell_formula_units_Z 2
_cell_length_a 3.7824(5)
_cell_length_b 3.7824(5)
_cell_length_c 19.244(4)
_cell_measurement_temperature 164(2)
_cell_volume 275.32(8)
_computing_cell_refinement 'Bruker SAINT'
_computing_data_collection 'Bruker SMART'
_computing_data_reduction SHELXTL
_computing_molecular_graphics SHELXTL
_computing_publication_material 'WingX (Farrugia, 1999)'
_computing_structure_refinement 'SHELXL-97 (Sheldrick, 1997)'
_computing_structure_solution 'Sir92 (Altomare et al., 1993)'
_diffrn_ambient_temperature 164(2)
_diffrn_measured_fraction_theta_full 0.981
_diffrn_measured_fraction_theta_max 0.981
_diffrn_measurement_device_type 'Bruker SMART CCD'
_diffrn_measurement_method '\w and \f'
_diffrn_radiation_monochromator graphite
_diffrn_radiation_source 'fine-focus sealed tube'
_diffrn_radiation_type MoK\a
_diffrn_radiation_wavelength 0.71073
_diffrn_reflns_av_R_equivalents 0.0320
_diffrn_reflns_av_sigmaI/netI 0.0159
_diffrn_reflns_limit_h_max 5
_diffrn_reflns_limit_h_min -5
_diffrn_reflns_limit_k_max 5
_diffrn_reflns_limit_k_min -5
_diffrn_reflns_limit_l_max 26
_diffrn_reflns_limit_l_min -26
_diffrn_reflns_number 1703
_diffrn_reflns_theta_full 30.42
_diffrn_reflns_theta_max 30.42
_diffrn_reflns_theta_min 4.24
_exptl_absorpt_coefficient_mu 34.002
_exptl_absorpt_correction_type empirical
_exptl_absorpt_process_details 'SADABS (Sheldrick, 1996)'
_exptl_crystal_colour black
_exptl_crystal_density_diffrn 8.556
_exptl_crystal_density_method 'not measured'
_exptl_crystal_description block
_exptl_crystal_F_000 627
_exptl_crystal_size_max 0.1
_exptl_crystal_size_mid 0.1
_exptl_crystal_size_min 0.08
_refine_diff_density_max 1.069
_refine_diff_density_min -3.461
_refine_diff_density_rms 0.531
_refine_ls_extinction_coef 0.0248(14)
_refine_ls_extinction_expression Fc^*^=kFc[1+0.001xFc^2^\l^3^/sin(2\q)]^-1/4^
_refine_ls_extinction_method SHELXL
_refine_ls_goodness_of_fit_ref 1.052
_refine_ls_hydrogen_treatment mixed
_refine_ls_matrix_type full
_refine_ls_number_parameters 17
_refine_ls_number_reflns 159
_refine_ls_number_restraints 0
_refine_ls_restrained_S_all 1.052
_refine_ls_R_factor_all 0.0229
_refine_ls_R_factor_gt 0.0225
_refine_ls_shift/su_max 0.000
_refine_ls_shift/su_mean 0.000
_refine_ls_structure_factor_coef Fsqd
_refine_ls_weighting_details 'calc w=1/[\s^2^(Fo^2^)+(0.0340P)^2^+5.3532P] where P=(Fo^2^+2Fc^2^)/3'
_refine_ls_weighting_scheme calc
_refine_ls_wR_factor_gt 0.0537
_refine_ls_wR_factor_ref 0.0541
_reflns_number_gt 158
_reflns_number_total 159
_reflns_threshold_expression >2sigma(I)
_cod_duplicate_entry 4000202
_cod_data_source_file Ni5.66SbTe2
_cod_data_source_block cm020585r.cif
_cod_depositor_comments
;
The following automatic conversions were performed:
'_symmetry_cell_setting' value 'Tetragonal' changed to 'tetragonal'
according to '/home/saulius/struct/CIF-dictionaries/cif_core.dic'
dictionary named 'cif_core.dic' version 2.4.1 from
2010-06-29.

'_exptl_absorpt_correction_type' value 'Empirical' changed to
'empirical' according to
'/home/saulius/struct/CIF-dictionaries/cif_core.dic' dictionary named
'cif_core.dic' version 2.4.1 from 2010-06-29.

Automatic conversion script
Id: cif_fix_enum 1527 2010-12-29 10:47:43Z saulius 
;
_cod_original_sg_symbol_H-M 'I 4/mmm'
_cod_database_code 1004006

loop_
_symmetry_equiv_pos_as_xyz
'x, y, z'
'-x, -y, z'
'x, -y, -z'
'-x, y, -z'
'-y, -x, -z'
'y, x, -z'
'y, -x, z'
'-y, x, z'
'x+1/2, y+1/2, z+1/2'
'-x+1/2, -y+1/2, z+1/2'
'x+1/2, -y+1/2, -z+1/2'
'-x+1/2, y+1/2, -z+1/2'
'-y+1/2, -x+1/2, -z+1/2'
'y+1/2, x+1/2, -z+1/2'
'y+1/2, -x+1/2, z+1/2'
'-y+1/2, x+1/2, z+1/2'
'-x, -y, -z'
'x, y, -z'
'-x, y, z'
'x, -y, z'
'y, x, z'
'-y, -x, z'
'-y, x, -z'
'y, -x, -z'
'-x+1/2, -y+1/2, -z+1/2'
'x+1/2, y+1/2, -z+1/2'
'-x+1/2, y+1/2, z+1/2'
'x+1/2, -y+1/2, z+1/2'
'y+1/2, x+1/2, z+1/2'
'-y+1/2, -x+1/2, z+1/2'
'-y+1/2, x+1/2, -z+1/2'
'y+1/2, -x+1/2, -z+1/2'

loop_
_atom_site_label
_atom_site_type_symbol
_atom_site_fract_x
_atom_site_fract_y
_atom_site_fract_z
_atom_site_U_iso_or_equiv
_atom_site_adp_type
_atom_site_occupancy
_atom_site_symmetry_multiplicity
_atom_site_calc_flag
_atom_site_refinement_flags
_atom_site_disorder_assembly
_atom_site_disorder_group
Te1 Te 0.0000 0.0000 0.18143(3) 0.0043(3) Uani 1 8 d S . .
Sb1 Sb 0.0000 0.0000 0.5000 0.0029(3) Uani 1 16 d S . .
Ni1 Ni 0.0000 0.0000 0.0000 0.0034(4) Uani 1 16 d S . .
Ni2 Ni 0.0000 0.5000 0.09372(5) 0.0041(3) Uani 1 4 d S . .
Ni3 Ni 0.0000 0.0000 0.3098(2) 0.0057(14) Uani 0.330(8) 8 d SP . .

loop_
_atom_site_aniso_label
_atom_site_aniso_U_11
_atom_site_aniso_U_22
_atom_site_aniso_U_33
_atom_site_aniso_U_23
_atom_site_aniso_U_13
_atom_site_aniso_U_12
Te1 0.0040(3) 0.0040(3) 0.0048(4) 0.000 0.000 0.000
Sb1 0.0037(3) 0.0037(3) 0.0013(4) 0.000 0.000 0.000
Ni1 0.0041(6) 0.0041(6) 0.0021(8) 0.000 0.000 0.000
Ni2 0.0051(5) 0.0040(5) 0.0033(5) 0.000 0.000 0.000
Ni3 0.0082(16) 0.0082(16) 0.001(2) 0.000 0.000 0.000

loop_
_atom_type_symbol
_atom_type_description
_atom_type_scat_dispersion_real
_atom_type_scat_dispersion_imag
_atom_type_scat_source
Ni Ni 0.3393 1.1124 'International Tables Vol C Tables 4.2.6.8 and 6.1.1.4'
Sb Sb -0.5866 1.5461 'International Tables Vol C Tables 4.2.6.8 and 6.1.1.4'
Te Te -0.5308 1.6751 'International Tables Vol C Tables 4.2.6.8 and 6.1.1.4'

loop_
_geom_angle_atom_site_label_1
_geom_angle_atom_site_label_2
_geom_angle_atom_site_label_3
_geom_angle
_geom_angle_site_symmetry_1
_geom_angle_site_symmetry_3
_geom_angle_publ_flag
Ni3 Te1 Ni2 131.747(18) . 21_455 ?
Ni3 Te1 Ni2 131.747(18) . 1_545 ?
Ni2 Te1 Ni2 63.68(2) 21_455 1_545 ?
Ni3 Te1 Ni2 131.747(18) . . ?
Ni2 Te1 Ni2 63.68(2) 21_455 . ?
Ni2 Te1 Ni2 96.51(4) 1_545 . ?
Ni3 Te1 Ni2 131.747(18) . 21 ?
Ni2 Te1 Ni2 96.51(4) 21_455 21 ?
Ni2 Te1 Ni2 63.68(2) 1_545 21 ?
Ni2 Te1 Ni2 63.68(2) . 21 ?
Ni3 Te1 Ni3 86.38(9) . 25 ?
Ni2 Te1 Ni3 124.65(7) 21_455 25 ?
Ni2 Te1 Ni3 124.65(7) 1_545 25 ?
Ni2 Te1 Ni3 61.02(7) . 25 ?
Ni2 Te1 Ni3 61.02(7) 21 25 ?
Ni3 Te1 Ni3 86.38(9) . 25_445 ?
Ni2 Te1 Ni3 61.02(7) 21_455 25_445 ?
Ni2 Te1 Ni3 61.02(7) 1_545 25_445 ?
Ni2 Te1 Ni3 124.65(7) . 25_445 ?
Ni2 Te1 Ni3 124.65(7) 21 25_445 ?
Ni3 Te1 Ni3 172.76(17) 25 25_445 ?
Ni3 Te1 Ni3 86.38(9) . 25_545 ?
Ni2 Te1 Ni3 124.65(7) 21_455 25_545 ?
Ni2 Te1 Ni3 61.02(7) 1_545 25_545 ?
Ni2 Te1 Ni3 124.65(7) . 25_545 ?
Ni2 Te1 Ni3 61.02(7) 21 25_545 ?
Ni3 Te1 Ni3 89.772(11) 25 25_545 ?
Ni3 Te1 Ni3 89.772(11) 25_445 25_545 ?
Ni3 Te1 Ni3 86.38(9) . 25_455 ?
Ni2 Te1 Ni3 61.02(7) 21_455 25_455 ?
Ni2 Te1 Ni3 124.65(7) 1_545 25_455 ?
Ni2 Te1 Ni3 61.02(7) . 25_455 ?
Ni2 Te1 Ni3 124.65(7) 21 25_455 ?
Ni3 Te1 Ni3 89.772(11) 25 25_455 ?
Ni3 Te1 Ni3 89.772(11) 25_445 25_455 ?
Ni3 Te1 Ni3 172.76(17) 25_545 25_455 ?
Ni2 Sb1 Ni2 180.0 29_455 13_545 ?
Ni2 Sb1 Ni2 118.444(18) 29_455 25_455 ?
Ni2 Sb1 Ni2 61.556(18) 13_545 25_455 ?
Ni2 Sb1 Ni2 61.556(18) 29_455 9_545 ?
Ni2 Sb1 Ni2 118.444(18) 13_545 9_545 ?
Ni2 Sb1 Ni2 180.00(3) 25_455 9_545 ?
Ni2 Sb1 Ni2 92.72(3) 29_455 29_445 ?
Ni2 Sb1 Ni2 87.28(3) 13_545 29_445 ?
Ni2 Sb1 Ni2 118.444(18) 25_455 29_445 ?
Ni2 Sb1 Ni2 61.556(18) 9_545 29_445 ?
Ni2 Sb1 Ni2 61.556(18) 29_455 9_445 ?
Ni2 Sb1 Ni2 118.444(18) 13_545 9_445 ?
Ni2 Sb1 Ni2 87.28(3) 25_455 9_445 ?
Ni2 Sb1 Ni2 92.72(3) 9_545 9_445 ?
Ni2 Sb1 Ni2 61.556(18) 29_445 9_445 ?
Ni2 Sb1 Ni2 87.28(3) 29_455 13 ?
Ni2 Sb1 Ni2 92.72(3) 13_545 13 ?
Ni2 Sb1 Ni2 61.556(18) 25_455 13 ?
Ni2 Sb1 Ni2 118.444(18) 9_545 13 ?
Ni2 Sb1 Ni2 180.0 29_445 13 ?
Ni2 Sb1 Ni2 118.444(18) 9_445 13 ?
Ni2 Sb1 Ni2 118.444(18) 29_455 25 ?
Ni2 Sb1 Ni2 61.556(18) 13_545 25 ?
Ni2 Sb1 Ni2 92.72(3) 25_455 25 ?
Ni2 Sb1 Ni2 87.28(3) 9_545 25 ?
Ni2 Sb1 Ni2 118.444(18) 29_445 25 ?
Ni2 Sb1 Ni2 180.0 9_445 25 ?
Ni2 Sb1 Ni2 61.556(18) 13 25 ?
Ni2 Sb1 Ni1 120.778(9) 29_455 9_445 ?
Ni2 Sb1 Ni1 59.222(9) 13_545 9_445 ?
Ni2 Sb1 Ni1 59.222(9) 25_455 9_445 ?
Ni2 Sb1 Ni1 120.778(9) 9_545 9_445 ?
Ni2 Sb1 Ni1 59.222(9) 29_445 9_445 ?
Ni2 Sb1 Ni1 59.222(9) 9_445 9_445 ?
Ni2 Sb1 Ni1 120.778(9) 13 9_445 ?
Ni2 Sb1 Ni1 120.778(9) 25 9_445 ?
Ni2 Sb1 Ni1 59.222(9) 29_455 9 ?
Ni2 Sb1 Ni1 120.778(9) 13_545 9 ?
Ni2 Sb1 Ni1 120.778(9) 25_455 9 ?
Ni2 Sb1 Ni1 59.222(9) 9_545 9 ?
Ni2 Sb1 Ni1 120.778(9) 29_445 9 ?
Ni2 Sb1 Ni1 120.778(9) 9_445 9 ?
Ni2 Sb1 Ni1 59.222(9) 13 9 ?
Ni2 Sb1 Ni1 59.222(9) 25 9 ?
Ni1 Sb1 Ni1 180.0 9_445 9 ?
Ni2 Sb1 Ni1 120.778(9) 29_455 9_545 ?
Ni2 Sb1 Ni1 59.222(9) 13_545 9_545 ?
Ni2 Sb1 Ni1 120.778(9) 25_455 9_545 ?
Ni2 Sb1 Ni1 59.222(9) 9_545 9_545 ?
Ni2 Sb1 Ni1 59.222(9) 29_445 9_545 ?
Ni2 Sb1 Ni1 120.778(9) 9_445 9_545 ?
Ni2 Sb1 Ni1 120.778(9) 13 9_545 ?
Ni2 Sb1 Ni1 59.222(9) 25 9_545 ?
Ni1 Sb1 Ni1 90.0 9_445 9_545 ?
Ni1 Sb1 Ni1 90.0 9 9_545 ?
Ni2 Sb1 Ni1 59.222(9) 29_455 9_455 ?
Ni2 Sb1 Ni1 120.778(9) 13_545 9_455 ?
Ni2 Sb1 Ni1 59.222(9) 25_455 9_455 ?
Ni2 Sb1 Ni1 120.778(9) 9_545 9_455 ?
Ni2 Sb1 Ni1 120.778(9) 29_445 9_455 ?
Ni2 Sb1 Ni1 59.222(9) 9_445 9_455 ?
Ni2 Sb1 Ni1 59.222(9) 13 9_455 ?
Ni2 Sb1 Ni1 120.778(9) 25 9_455 ?
Ni1 Sb1 Ni1 90.0 9_445 9_455 ?
Ni1 Sb1 Ni1 90.0 9 9_455 ?
Ni1 Sb1 Ni1 180.0 9_545 9_455 ?
Ni2 Ni1 Ni2 180.00(3) 21 5 ?
Ni2 Ni1 Ni2 118.444(18) 21 17 ?
Ni2 Ni1 Ni2 61.556(18) 5 17 ?
Ni2 Ni1 Ni2 61.556(18) 21 . ?
Ni2 Ni1 Ni2 118.444(18) 5 . ?
Ni2 Ni1 Ni2 180.00(3) 17 . ?
Ni2 Ni1 Ni2 92.72(3) 21 21_455 ?
Ni2 Ni1 Ni2 87.28(3) 5 21_455 ?
Ni2 Ni1 Ni2 118.444(18) 17 21_455 ?
Ni2 Ni1 Ni2 61.556(18) . 21_455 ?
Ni2 Ni1 Ni2 87.28(3) 21 5_655 ?
Ni2 Ni1 Ni2 92.72(3) 5 5_655 ?
Ni2 Ni1 Ni2 61.556(18) 17 5_655 ?
Ni2 Ni1 Ni2 118.444(18) . 5_655 ?
Ni2 Ni1 Ni2 180.00(3) 21_455 5_655 ?
Ni2 Ni1 Ni2 61.556(18) 21 1_545 ?
Ni2 Ni1 Ni2 118.444(18) 5 1_545 ?
Ni2 Ni1 Ni2 87.28(3) 17 1_545 ?
Ni2 Ni1 Ni2 92.72(3) . 1_545 ?
Ni2 Ni1 Ni2 61.556(18) 21_455 1_545 ?
Ni2 Ni1 Ni2 118.444(18) 5_655 1_545 ?
Ni2 Ni1 Ni2 118.444(18) 21 17_565 ?
Ni2 Ni1 Ni2 61.556(18) 5 17_565 ?
Ni2 Ni1 Ni2 92.72(3) 17 17_565 ?
Ni2 Ni1 Ni2 87.28(3) . 17_565 ?
Ni2 Ni1 Ni2 118.444(18) 21_455 17_565 ?
Ni2 Ni1 Ni2 61.556(18) 5_655 17_565 ?
Ni2 Ni1 Ni2 180.00(3) 1_545 17_565 ?
Ni2 Ni1 Sb1 59.222(9) 21 9_554 ?
Ni2 Ni1 Sb1 120.778(9) 5 9_554 ?
Ni2 Ni1 Sb1 120.778(9) 17 9_554 ?
Ni2 Ni1 Sb1 59.222(9) . 9_554 ?
Ni2 Ni1 Sb1 120.778(9) 21_455 9_554 ?
Ni2 Ni1 Sb1 59.222(9) 5_655 9_554 ?
Ni2 Ni1 Sb1 120.778(9) 1_545 9_554 ?
Ni2 Ni1 Sb1 59.222(9) 17_565 9_554 ?
Ni2 Ni1 Sb1 120.778(9) 21 9_444 ?
Ni2 Ni1 Sb1 59.222(9) 5 9_444 ?
Ni2 Ni1 Sb1 59.222(9) 17 9_444 ?
Ni2 Ni1 Sb1 120.778(9) . 9_444 ?
Ni2 Ni1 Sb1 59.222(9) 21_455 9_444 ?
Ni2 Ni1 Sb1 120.778(9) 5_655 9_444 ?
Ni2 Ni1 Sb1 59.222(9) 1_545 9_444 ?
Ni2 Ni1 Sb1 120.778(9) 17_565 9_444 ?
Sb1 Ni1 Sb1 180.0 9_554 9_444 ?
Ni2 Ni1 Sb1 120.778(9) 21 9_454 ?
Ni2 Ni1 Sb1 59.222(9) 5 9_454 ?
Ni2 Ni1 Sb1 120.778(9) 17 9_454 ?
Ni2 Ni1 Sb1 59.222(9) . 9_454 ?
Ni2 Ni1 Sb1 59.222(9) 21_455 9_454 ?
Ni2 Ni1 Sb1 120.778(9) 5_655 9_454 ?
Ni2 Ni1 Sb1 120.778(9) 1_545 9_454 ?
Ni2 Ni1 Sb1 59.222(9) 17_565 9_454 ?
Sb1 Ni1 Sb1 90.0 9_554 9_454 ?
Sb1 Ni1 Sb1 90.0 9_444 9_454 ?
Ni2 Ni1 Sb1 59.222(9) 21 9_544 ?
Ni2 Ni1 Sb1 120.778(9) 5 9_544 ?
Ni2 Ni1 Sb1 59.222(9) 17 9_544 ?
Ni2 Ni1 Sb1 120.778(9) . 9_544 ?
Ni2 Ni1 Sb1 120.778(9) 21_455 9_544 ?
Ni2 Ni1 Sb1 59.222(9) 5_655 9_544 ?
Ni2 Ni1 Sb1 59.222(9) 1_545 9_544 ?
Ni2 Ni1 Sb1 120.778(9) 17_565 9_544 ?
Sb1 Ni1 Sb1 90.0 9_554 9_544 ?
Sb1 Ni1 Sb1 90.0 9_444 9_544 ?
Sb1 Ni1 Sb1 180.0 9_454 9_544 ?
Te1 Ni2 Te1 96.51(4) 1_565 . ?
Te1 Ni2 Sb1 117.357(10) 1_565 9_454 ?
Te1 Ni2 Sb1 117.357(10) . 9_454 ?
Te1 Ni2 Ni1 178.11(3) 1_565 . ?
Te1 Ni2 Ni1 85.389(18) . . ?
Sb1 Ni2 Ni1 61.556(18) 9_454 . ?
Te1 Ni2 Ni1 85.389(18) 1_565 1_565 ?
Te1 Ni2 Ni1 178.11(3) . 1_565 ?
Sb1 Ni2 Ni1 61.556(18) 9_454 1_565 ?
Ni1 Ni2 Ni1 92.72(3) . 1_565 ?
Te1 Ni2 Sb1 117.357(10) 1_565 9_554 ?
Te1 Ni2 Sb1 117.357(10) . 9_554 ?
Sb1 Ni2 Sb1 92.72(3) 9_454 9_554 ?
Ni1 Ni2 Sb1 61.556(18) . 9_554 ?
Ni1 Ni2 Sb1 61.556(18) 1_565 9_554 ?
Te1 Ni2 Ni3 62.19(3) 1_565 25 ?
Te1 Ni2 Ni3 62.19(3) . 25 ?
Sb1 Ni2 Ni3 179.16(6) 9_454 25 ?
Ni1 Ni2 Ni3 118.92(4) . 25 ?
Ni1 Ni2 Ni3 118.92(4) 1_565 25 ?
Sb1 Ni2 Ni3 88.12(6) 9_554 25 ?
Te1 Ni2 Ni3 62.19(3) 1_565 25_455 ?
Te1 Ni2 Ni3 62.19(3) . 25_455 ?
Sb1 Ni2 Ni3 88.12(6) 9_454 25_455 ?
Ni1 Ni2 Ni3 118.92(4) . 25_455 ?
Ni1 Ni2 Ni3 118.92(4) 1_565 25_455 ?
Sb1 Ni2 Ni3 179.16(6) 9_554 25_455 ?
Ni3 Ni2 Ni3 91.04(12) 25 25_455 ?
Te1 Ni2 Ni2 121.841(10) 1_565 21_455 ?
Te1 Ni2 Ni2 58.159(10) . 21_455 ?
Sb1 Ni2 Ni2 59.222(9) 9_454 21_455 ?
Ni1 Ni2 Ni2 59.222(9) . 21_455 ?
Ni1 Ni2 Ni2 120.778(9) 1_565 21_455 ?
Sb1 Ni2 Ni2 120.778(9) 9_554 21_455 ?
Ni3 Ni2 Ni2 120.30(3) 25 21_455 ?
Ni3 Ni2 Ni2 59.70(3) 25_455 21_455 ?
Te1 Ni2 Ni2 58.159(10) 1_565 21_565 ?
Te1 Ni2 Ni2 121.841(10) . 21_565 ?
Sb1 Ni2 Ni2 120.778(9) 9_454 21_565 ?
Ni1 Ni2 Ni2 120.778(9) . 21_565 ?
Ni1 Ni2 Ni2 59.222(9) 1_565 21_565 ?
Sb1 Ni2 Ni2 59.222(9) 9_554 21_565 ?
Ni3 Ni2 Ni2 59.70(3) 25 21_565 ?
Ni3 Ni2 Ni2 120.30(3) 25_455 21_565 ?
Ni2 Ni2 Ni2 180.0 21_455 21_565 ?
Te1 Ni2 Ni2 58.159(10) 1_565 21_465 ?
Te1 Ni2 Ni2 121.841(10) . 21_465 ?
Sb1 Ni2 Ni2 59.222(9) 9_454 21_465 ?
Ni1 Ni2 Ni2 120.778(9) . 21_465 ?
Ni1 Ni2 Ni2 59.222(9) 1_565 21_465 ?
Sb1 Ni2 Ni2 120.778(9) 9_554 21_465 ?
Ni3 Ni2 Ni2 120.30(3) 25 21_465 ?
Ni3 Ni2 Ni2 59.70(3) 25_455 21_465 ?
Ni2 Ni2 Ni2 90.0 21_455 21_465 ?
Ni2 Ni2 Ni2 90.0 21_565 21_465 ?
Te1 Ni2 Ni2 121.841(10) 1_565 21 ?
Te1 Ni2 Ni2 58.159(10) . 21 ?
Sb1 Ni2 Ni2 120.778(9) 9_454 21 ?
Ni1 Ni2 Ni2 59.222(9) . 21 ?
Ni1 Ni2 Ni2 120.778(9) 1_565 21 ?
Sb1 Ni2 Ni2 59.222(9) 9_554 21 ?
Ni3 Ni2 Ni2 59.70(3) 25 21 ?
Ni3 Ni2 Ni2 120.30(3) 25_455 21 ?
Ni2 Ni2 Ni2 90.0 21_455 21 ?
Ni2 Ni2 Ni2 90.0 21_565 21 ?
Ni2 Ni2 Ni2 180.0 21_465 21 ?
Te1 Ni3 Ni2 134.48(6) . 13 ?
Te1 Ni3 Ni2 134.48(6) . 25 ?
Ni2 Ni3 Ni2 60.60(7) 13 25 ?
Te1 Ni3 Ni2 134.48(6) . 13_545 ?
Ni2 Ni3 Ni2 91.04(12) 13 13_545 ?
Ni2 Ni3 Ni2 60.60(7) 25 13_545 ?
Te1 Ni3 Ni2 134.48(6) . 25_455 ?
Ni2 Ni3 Ni2 60.60(7) 13 25_455 ?
Ni2 Ni3 Ni2 91.04(12) 25 25_455 ?
Ni2 Ni3 Ni2 60.60(7) 13_545 25_455 ?
Te1 Ni3 Te1 93.62(9) . 25 ?
Ni2 Ni3 Te1 56.79(4) 13 25 ?
Ni2 Ni3 Te1 56.79(4) 25 25 ?
Ni2 Ni3 Te1 117.34(11) 13_545 25 ?
Ni2 Ni3 Te1 117.34(11) 25_455 25 ?
Te1 Ni3 Te1 93.62(9) . 25_445 ?
Ni2 Ni3 Te1 117.34(11) 13 25_445 ?
Ni2 Ni3 Te1 117.34(11) 25 25_445 ?
Ni2 Ni3 Te1 56.79(4) 13_545 25_445 ?
Ni2 Ni3 Te1 56.79(4) 25_455 25_445 ?
Te1 Ni3 Te1 172.76(17) 25 25_445 ?
Te1 Ni3 Te1 93.62(9) . 25_545 ?
Ni2 Ni3 Te1 117.34(11) 13 25_545 ?
Ni2 Ni3 Te1 56.79(4) 25 25_545 ?
Ni2 Ni3 Te1 56.79(4) 13_545 25_545 ?
Ni2 Ni3 Te1 117.34(11) 25_455 25_545 ?
Te1 Ni3 Te1 89.772(11) 25 25_545 ?
Te1 Ni3 Te1 89.772(11) 25_445 25_545 ?
Te1 Ni3 Te1 93.62(9) . 25_455 ?
Ni2 Ni3 Te1 56.79(4) 13 25_455 ?
Ni2 Ni3 Te1 117.34(11) 25 25_455 ?
Ni2 Ni3 Te1 117.34(11) 13_545 25_455 ?
Ni2 Ni3 Te1 56.79(4) 25_455 25_455 ?
Te1 Ni3 Te1 89.772(11) 25 25_455 ?
Te1 Ni3 Te1 89.772(11) 25_445 25_455 ?
Te1 Ni3 Te1 172.76(17) 25_545 25_455 ?

loop_
_geom_bond_atom_site_label_1
_geom_bond_atom_site_label_2
_geom_bond_distance
_geom_bond_site_symmetry_2
_geom_bond_publ_flag
Te1 Ni3 2.470(4) . ?
Te1 Ni2 2.5348(7) 21_455 ?
Te1 Ni2 2.5348(7) 1_545 ?
Te1 Ni2 2.5348(7) . ?
Te1 Ni2 2.5348(7) 21 ?
Te1 Ni3 2.6799(4) 25 ?
Te1 Ni3 2.6799(4) 25_445 ?
Te1 Ni3 2.6799(4) 25_545 ?
Te1 Ni3 2.6799(4) 25_455 ?
Sb1 Ni2 2.6133(7) 29_455 ?
Sb1 Ni2 2.6133(7) 13_545 ?
Sb1 Ni2 2.6133(7) 25_455 ?
Sb1 Ni2 2.6133(7) 9_545 ?
Sb1 Ni2 2.6133(7) 29_445 ?
Sb1 Ni2 2.6133(7) 9_445 ?
Sb1 Ni2 2.6133(7) 13 ?
Sb1 Ni2 2.6133(7) 25 ?
Sb1 Ni1 2.6746(4) 9_445 ?
Sb1 Ni1 2.6746(4) 9 ?
Sb1 Ni1 2.6746(4) 9_545 ?
Sb1 Ni1 2.6746(4) 9_455 ?
Ni1 Ni2 2.6133(7) 21 ?
Ni1 Ni2 2.6133(7) 5 ?
Ni1 Ni2 2.6133(7) 17 ?
Ni1 Ni2 2.6133(7) . ?
Ni1 Ni2 2.6133(7) 21_455 ?
Ni1 Ni2 2.6133(7) 5_655 ?
Ni1 Ni2 2.6133(7) 1_545 ?
Ni1 Ni2 2.6133(7) 17_565 ?
Ni1 Sb1 2.6746(4) 9_554 ?
Ni1 Sb1 2.6746(4) 9_444 ?
Ni1 Sb1 2.6746(4) 9_454 ?
Ni1 Sb1 2.6746(4) 9_544 ?
Ni2 Te1 2.5348(7) 1_565 ?
Ni2 Sb1 2.6133(7) 9_454 ?
Ni2 Ni1 2.6133(7) 1_565 ?
Ni2 Sb1 2.6133(7) 9_554 ?
Ni2 Ni3 2.651(3) 25 ?
Ni2 Ni3 2.651(3) 25_455 ?
Ni2 Ni2 2.6746(4) 21_455 ?
Ni2 Ni2 2.6746(4) 21_565 ?
Ni2 Ni2 2.6746(4) 21_465 ?
Ni2 Ni2 2.6746(4) 21 ?
Ni3 Ni2 2.651(3) 13 ?
Ni3 Ni2 2.651(3) 25 ?
Ni3 Ni2 2.651(3) 13_545 ?
Ni3 Ni2 2.651(3) 25_455 ?
Ni3 Te1 2.6799(4) 25 ?
Ni3 Te1 2.6799(4) 25_445 ?
Ni3 Te1 2.6799(4) 25_545 ?
Ni3 Te1 2.6799(4) 25_455 ?
